data_4024548
loop_
_publ_author_name
'C\'edric Spitz'
'Jean-Fran\,cois Lohier'
'Jana Sopkova-de Oliveira Santos'
'Vincent Reboul'
'Patrick Metzner'

_publ_section_title
;
Fluoride Ion and Phosphines as Nucleophilic Catalysts: Synthesis of
1,4-Benzothiazepines from Cyclic Sulfenamides
;
_journal_name_full 'Journal of Organic Chemistry'
_journal_page_first 3936
_journal_page_last 3939
_journal_paper_doi 10.1021/jo900449a
_journal_volume 74
_journal_year 2009
_chemical_formula_sum 'C20 H17 N O2 S2'
_chemical_formula_weight 367.47
_chemical_name_systematic
; 
 ? 
;
_space_group_IT_number 19
_symmetry_space_group_name_Hall 'P 2ac 2ab'
_symmetry_space_group_name_H-M 'P 21 21 21'
_atom_sites_solution_hydrogens geom
_atom_sites_solution_primary direct
_atom_sites_solution_secondary difmap
_audit_creation_method SHELXL-97
_cell_angle_alpha 90.00
_cell_angle_beta 90.00
_cell_angle_gamma 90.00
_cell_formula_units_Z 4
_cell_length_a 10.8068(3)
_cell_length_b 11.1270(3)
_cell_length_c 14.8373(4)
_cell_measurement_temperature 296(2)
_cell_volume 1784.14(8)
_computing_structure_refinement 'SHELXL-97 (Sheldrick, 1997)'
_computing_structure_solution 'SHELXS-97 (Sheldrick, 1990)'
_diffrn_ambient_temperature 296(2)
_diffrn_measured_fraction_theta_full 0.998
_diffrn_measured_fraction_theta_max 0.998
_diffrn_radiation_monochromator graphite
_diffrn_radiation_source 'fine-focus sealed tube'
_diffrn_radiation_type MoK\a
_diffrn_radiation_wavelength 0.71073
_diffrn_reflns_av_R_equivalents 0.0276
_diffrn_reflns_av_sigmaI/netI 0.0190
_diffrn_reflns_limit_h_max 15
_diffrn_reflns_limit_h_min -17
_diffrn_reflns_limit_k_max 17
_diffrn_reflns_limit_k_min -18
_diffrn_reflns_limit_l_max 23
_diffrn_reflns_limit_l_min -24
_diffrn_reflns_number 62605
_diffrn_reflns_theta_full 36.24
_diffrn_reflns_theta_max 36.24
_diffrn_reflns_theta_min 2.63
_exptl_absorpt_coefficient_mu 0.311
_exptl_crystal_density_diffrn 1.368
_exptl_crystal_density_method 'not measured'
_exptl_crystal_F_000 768
_refine_diff_density_max 0.435
_refine_diff_density_min -0.206
_refine_diff_density_rms 0.054
_refine_ls_abs_structure_details 'Flack H D (1983), Acta Cryst. A39, 876-881'
_refine_ls_abs_structure_Flack -0.03(3)
_refine_ls_extinction_method none
_refine_ls_goodness_of_fit_ref 1.079
_refine_ls_hydrogen_treatment mixed
_refine_ls_matrix_type full
_refine_ls_number_parameters 283
_refine_ls_number_reflns 8575
_refine_ls_number_restraints 0
_refine_ls_restrained_S_all 1.079
_refine_ls_R_factor_all 0.0315
_refine_ls_R_factor_gt 0.0264
_refine_ls_shift/su_max 0.001
_refine_ls_shift/su_mean 0.000
_refine_ls_structure_factor_coef Fsqd
_refine_ls_weighting_details 'calc w=1/[\s^2^(Fo^2^)+(0.0463P)^2^+0.1128P] where P=(Fo^2^+2Fc^2^)/3'
_refine_ls_weighting_scheme calc
_refine_ls_wR_factor_gt 0.0708
_refine_ls_wR_factor_ref 0.0743
_reflns_number_gt 7920
_reflns_number_total 8575
_reflns_threshold_expression >2sigma(I)
_cod_data_source_file jo900449a_si_003.cif
_cod_data_source_block spitz10f_0m
_cod_database_code 4024548

loop_
_symmetry_equiv_pos_as_xyz
'x, y, z'
'-x+1/2, -y, z+1/2'
'-x, y+1/2, -z+1/2'
'x+1/2, -y+1/2, -z'

loop_
_atom_site_label
_atom_site_type_symbol
_atom_site_fract_x
_atom_site_fract_y
_atom_site_fract_z
_atom_site_U_iso_or_equiv
_atom_site_adp_type
_atom_site_occupancy
_atom_site_symmetry_multiplicity
_atom_site_calc_flag
_atom_site_refinement_flags
_atom_site_disorder_assembly
_atom_site_disorder_group
S1 S 0.476486(18) 0.742143(18) 0.023815(12) 0.01448(4) Uani 1 1 d . . .
S2 S 0.503869(17) 0.750760(18) 0.215072(12) 0.01507(4) Uani 1 1 d . . .
C7 C 0.52764(7) 0.54640(7) 0.11714(5) 0.01309(12) Uani 1 1 d . . .
C14 C 0.34254(8) 0.74576(8) 0.22555(5) 0.01663(12) Uani 1 1 d . . .
C8 C 0.64083(7) 0.49317(7) 0.07113(5) 0.01387(12) Uani 1 1 d . . .
C9 C 0.63597(8) 0.43662(8) -0.01226(6) 0.01687(13) Uani 1 1 d . . .
C6 C 0.26176(8) 0.62041(8) -0.03453(5) 0.01645(13) Uani 1 1 d . . .
C1 C 0.36963(7) 0.62283(7) 0.01644(5) 0.01337(12) Uani 1 1 d . . .
C2 C 0.40622(7) 0.52529(7) 0.06939(5) 0.01317(12) Uani 1 1 d . . .
C4 C 0.22341(8) 0.41999(8) 0.02280(7) 0.01909(14) Uani 1 1 d . . .
C3 C 0.33292(8) 0.42308(7) 0.07268(6) 0.01706(14) Uani 1 1 d . . .
C5 C 0.18863(8) 0.51735(8) -0.03027(6) 0.01831(14) Uani 1 1 d . . .
C13 C 0.75469(8) 0.50522(9) 0.11429(6) 0.02060(15) Uani 1 1 d . . .
C10 C 0.74443(8) 0.39364(8) -0.05232(6) 0.01896(15) Uani 1 1 d . . .
C17 C 0.08650(9) 0.73463(11) 0.23925(7) 0.02538(18) Uani 1 1 d . . .
C11 C 0.85724(9) 0.40611(8) -0.00894(7) 0.02019(15) Uani 1 1 d . . .
C19 C 0.27136(9) 0.83624(8) 0.18684(6) 0.02071(16) Uani 1 1 d . . .
C20 C -0.05201(10) 0.73137(15) 0.24853(10) 0.0393(3) Uani 1 1 d . . .
H20A H -0.0784 0.6501 0.2588 0.059 Uiso 1 1 calc R . .
H20B H -0.0894 0.7612 0.1942 0.059 Uiso 1 1 calc R . .
H20C H -0.0767 0.7807 0.2985 0.059 Uiso 1 1 calc R . .
C18 C 0.14379(10) 0.82939(10) 0.19363(7) 0.02404(17) Uani 1 1 d . . .
C12 C 0.86243(9) 0.46192(10) 0.07492(7) 0.02405(17) Uani 1 1 d . . .
C15 C 0.28806(10) 0.64915(9) 0.26962(7) 0.02408(17) Uani 1 1 d . . .
C16 C 0.15975(10) 0.64520(11) 0.27641(8) 0.0295(2) Uani 1 1 d . . .
N1 N 0.54367(7) 0.68073(6) 0.11945(4) 0.01362(11) Uani 1 1 d . . .
O1 O 0.54007(7) 0.87383(6) 0.20249(5) 0.02145(12) Uani 1 1 d . . .
O2 O 0.55972(7) 0.68116(7) 0.28580(4) 0.02178(13) Uani 1 1 d . . .
H5 H 0.5238(12) 0.5227(12) 0.1776(9) 0.015(3) Uiso 1 1 d . . .
H1 H 0.2398(12) 0.6846(12) -0.0731(9) 0.017(3) Uiso 1 1 d . . .
H11 H 0.3068(15) 0.9002(14) 0.1585(10) 0.028(4) Uiso 1 1 d . . .
H4 H 0.3535(14) 0.3600(14) 0.1104(10) 0.027(4) Uiso 1 1 d . . .
H2 H 0.1187(13) 0.5159(13) -0.0664(10) 0.022(3) Uiso 1 1 d . . .
H13 H 0.1199(18) 0.5776(18) 0.3073(13) 0.050(5) Uiso 1 1 d . . .
H3 H 0.1717(14) 0.3487(14) 0.0203(10) 0.028(4) Uiso 1 1 d . . .
H12 H 0.0940(17) 0.8880(17) 0.1683(11) 0.041(5) Uiso 1 1 d . . .
H8 H 0.9287(14) 0.3824(14) -0.0364(10) 0.028(4) Uiso 1 1 d . . .
H14 H 0.3416(16) 0.5931(15) 0.2967(11) 0.034(4) Uiso 1 1 d . . .
H7 H 0.7384(14) 0.3577(15) -0.1112(10) 0.032(4) Uiso 1 1 d . . .
H10 H 0.7576(15) 0.5445(15) 0.1693(11) 0.031(4) Uiso 1 1 d . . .
H9 H 0.9436(15) 0.4701(14) 0.1062(10) 0.030(4) Uiso 1 1 d . . .
H6 H 0.5506(14) 0.4260(14) -0.0431(10) 0.028(4) Uiso 1 1 d . . .

loop_
_atom_site_aniso_label
_atom_site_aniso_U_11
_atom_site_aniso_U_22
_atom_site_aniso_U_33
_atom_site_aniso_U_23
_atom_site_aniso_U_13
_atom_site_aniso_U_12
S1 0.01831(8) 0.01225(7) 0.01288(7) 0.00210(6) 0.00020(5) -0.00163(6)
S2 0.01857(8) 0.01454(8) 0.01211(7) -0.00196(6) -0.00014(5) -0.00189(7)
C7 0.0147(3) 0.0113(3) 0.0132(3) 0.0011(2) -0.0013(2) -0.0010(2)
C14 0.0201(3) 0.0167(3) 0.0130(3) -0.0003(3) 0.0031(2) -0.0002(3)
C8 0.0141(3) 0.0126(3) 0.0150(3) 0.0012(2) -0.0015(2) 0.0002(2)
C9 0.0166(3) 0.0159(3) 0.0181(3) -0.0021(3) -0.0019(3) 0.0011(3)
C6 0.0156(3) 0.0165(3) 0.0173(3) 0.0014(3) -0.0013(3) 0.0024(2)
C1 0.0144(3) 0.0125(3) 0.0133(3) 0.0008(2) 0.0004(2) 0.0007(2)
C2 0.0140(3) 0.0117(3) 0.0138(3) 0.0006(2) -0.0008(2) 0.0002(2)
C4 0.0163(3) 0.0158(3) 0.0252(4) 0.0003(3) -0.0039(3) -0.0021(3)
C3 0.0164(3) 0.0129(3) 0.0219(4) 0.0019(3) -0.0031(3) -0.0015(2)
C5 0.0146(3) 0.0186(3) 0.0218(4) -0.0010(3) -0.0034(3) 0.0011(3)
C13 0.0160(3) 0.0266(4) 0.0192(3) -0.0038(3) -0.0035(3) 0.0011(3)
C10 0.0187(4) 0.0178(4) 0.0204(4) -0.0034(3) 0.0009(3) 0.0012(3)
C17 0.0204(4) 0.0345(5) 0.0213(4) -0.0021(4) 0.0032(3) -0.0038(4)
C11 0.0161(3) 0.0196(4) 0.0248(4) -0.0001(3) 0.0016(3) 0.0015(3)
C19 0.0228(4) 0.0192(4) 0.0201(4) 0.0023(3) 0.0041(3) 0.0023(3)
C20 0.0210(4) 0.0565(8) 0.0404(6) 0.0012(6) 0.0035(4) -0.0053(5)
C18 0.0227(4) 0.0279(5) 0.0215(4) 0.0015(3) 0.0017(3) 0.0036(3)
C12 0.0149(3) 0.0313(5) 0.0259(4) -0.0031(4) -0.0035(3) 0.0019(3)
C15 0.0249(4) 0.0236(4) 0.0237(4) 0.0076(3) 0.0054(3) -0.0012(3)
C16 0.0255(4) 0.0309(5) 0.0320(5) 0.0081(4) 0.0075(4) -0.0054(4)
N1 0.0171(3) 0.0119(2) 0.0118(2) 0.0001(2) 0.0000(2) -0.0012(2)
O1 0.0271(3) 0.0150(3) 0.0222(3) -0.0050(2) 0.0032(2) -0.0055(2)
O2 0.0264(3) 0.0257(3) 0.0132(2) -0.0002(2) -0.0050(2) 0.0007(2)

loop_
_atom_type_symbol
_atom_type_description
_atom_type_scat_dispersion_real
_atom_type_scat_dispersion_imag
_atom_type_scat_source
C C 0.0033 0.0016 'International Tables Vol C Tables 4.2.6.8 and 6.1.1.4'
H H 0.0000 0.0000 'International Tables Vol C Tables 4.2.6.8 and 6.1.1.4'
N N 0.0061 0.0033 'International Tables Vol C Tables 4.2.6.8 and 6.1.1.4'
O O 0.0106 0.0060 'International Tables Vol C Tables 4.2.6.8 and 6.1.1.4'
S S 0.1246 0.1234 'International Tables Vol C Tables 4.2.6.8 and 6.1.1.4'

loop_
_geom_angle_atom_site_label_1
_geom_angle_atom_site_label_2
_geom_angle_atom_site_label_3
_geom_angle
_geom_angle_site_symmetry_1
_geom_angle_site_symmetry_3
_geom_angle_publ_flag
N1 S1 C1 91.62(3) . . ?
O1 S2 O2 119.62(4) . . ?
O1 S2 N1 105.28(4) . . ?
O2 S2 N1 105.07(4) . . ?
O1 S2 C14 108.23(4) . . ?
O2 S2 C14 109.65(4) . . ?
N1 S2 C14 108.43(4) . . ?
N1 C7 C2 105.38(6) . . ?
N1 C7 C8 107.72(6) . . ?
C2 C7 C8 115.33(6) . . ?
N1 C7 H5 105.3(8) . . ?
C2 C7 H5 111.5(8) . . ?
C8 C7 H5 110.9(8) . . ?
C15 C14 C19 121.33(8) . . ?
C15 C14 S2 119.22(7) . . ?
C19 C14 S2 119.40(7) . . ?
C9 C8 C13 119.09(8) . . ?
C9 C8 C7 123.08(7) . . ?
C13 C8 C7 117.80(7) . . ?
C8 C9 C10 120.12(8) . . ?
C8 C9 H6 118.6(8) . . ?
C10 C9 H6 121.3(8) . . ?
C1 C6 C5 117.82(7) . . ?
C1 C6 H1 121.7(8) . . ?
C5 C6 H1 120.4(8) . . ?
C6 C1 C2 121.90(7) . . ?
C6 C1 S1 126.71(6) . . ?
C2 C1 S1 111.39(6) . . ?
C3 C2 C1 119.69(7) . . ?
C3 C2 C7 127.41(7) . . ?
C1 C2 C7 112.90(7) . . ?
C5 C4 C3 120.66(8) . . ?
C5 C4 H3 117.3(9) . . ?
C3 C4 H3 121.9(9) . . ?
C2 C3 C4 119.05(8) . . ?
C2 C3 H4 120.4(9) . . ?
C4 C3 H4 120.4(9) . . ?
C4 C5 C6 120.87(8) . . ?
C4 C5 H2 122.3(9) . . ?
C6 C5 H2 116.8(9) . . ?
C12 C13 C8 120.90(8) . . ?
C12 C13 H10 120.4(10) . . ?
C8 C13 H10 118.7(10) . . ?
C11 C10 C9 120.38(8) . . ?
C11 C10 H7 121.5(9) . . ?
C9 C10 H7 118.1(9) . . ?
C16 C17 C18 118.77(9) . . ?
C16 C17 C20 120.99(11) . . ?
C18 C17 C20 120.24(11) . . ?
C10 C11 C12 119.70(9) . . ?
C10 C11 H8 120.6(10) . . ?
C12 C11 H8 119.6(10) . . ?
C18 C19 C14 118.74(9) . . ?
C18 C19 H11 119.7(10) . . ?
C14 C19 H11 121.6(10) . . ?
C17 C20 H20A 109.5 . . ?
C17 C20 H20B 109.5 . . ?
H20A C20 H20B 109.5 . . ?
C17 C20 H20C 109.5 . . ?
H20A C20 H20C 109.5 . . ?
H20B C20 H20C 109.5 . . ?
C19 C18 C17 121.19(10) . . ?
C19 C18 H12 120.7(11) . . ?
C17 C18 H12 118.1(11) . . ?
C13 C12 C11 119.81(8) . . ?
C13 C12 H9 120.7(9) . . ?
C11 C12 H9 119.5(9) . . ?
C14 C15 C16 118.75(9) . . ?
C14 C15 H14 117.0(10) . . ?
C16 C15 H14 124.1(10) . . ?
C17 C16 C15 121.19(10) . . ?
C17 C16 H13 119.1(12) . . ?
C15 C16 H13 119.7(11) . . ?
C7 N1 S2 116.85(5) . . ?
C7 N1 S1 108.94(5) . . ?
S2 N1 S1 113.72(4) . . ?

loop_
_geom_bond_atom_site_label_1
_geom_bond_atom_site_label_2
_geom_bond_distance
_geom_bond_site_symmetry_2
_geom_bond_publ_flag
S1 N1 1.7342(7) . ?
S1 C1 1.7630(8) . ?
S2 O1 1.4364(7) . ?
S2 O2 1.4371(7) . ?
S2 N1 1.6749(7) . ?
S2 C14 1.7513(8) . ?
C7 N1 1.5051(10) . ?
C7 C2 1.5096(11) . ?
C7 C8 1.5209(11) . ?
C7 H5 0.936(13) . ?
C14 C15 1.3892(12) . ?
C14 C19 1.3911(13) . ?
C8 C9 1.3891(12) . ?
C8 C13 1.3936(12) . ?
C9 C10 1.3985(12) . ?
C9 H6 1.037(15) . ?
C6 C1 1.3897(11) . ?
C6 C5 1.3942(12) . ?
C6 H1 0.946(14) . ?
C1 C2 1.3969(11) . ?
C2 C3 1.3869(11) . ?
C4 C5 1.3910(13) . ?
C4 C3 1.3962(12) . ?
C4 H3 0.971(15) . ?
C3 H4 0.925(15) . ?
C5 H2 0.927(14) . ?
C13 C12 1.3889(13) . ?
C13 H10 0.927(16) . ?
C10 C11 1.3855(13) . ?
C10 H7 0.963(16) . ?
C17 C16 1.3859(16) . ?
C17 C18 1.3977(15) . ?
C17 C20 1.5036(15) . ?
C11 C12 1.3918(14) . ?
C11 H8 0.913(15) . ?
C19 C18 1.3844(14) . ?
C19 H11 0.911(15) . ?
C20 H20A 0.9600 . ?
C20 H20B 0.9600 . ?
C20 H20C 0.9600 . ?
C18 H12 0.925(19) . ?
C12 H9 0.997(16) . ?
C15 C16 1.3910(15) . ?
C15 H14 0.941(17) . ?
C16 H13 0.98(2) . ?

loop_
_cod_related_entry_id
_cod_related_entry_database
_cod_related_entry_code
1 ChemSpider 9698299
